data_7032833
loop_
_publ_author_name
'Phonsri, Wasinee'
'Harding, David J.'
'Harding, Phimphaka'
'Murray, Keith S.'
'Moubaraki, Boujemaa'
'Gass, Ian A.'
'Cashion, John D.'
'Jameson, Guy N. L.'
'Adams, Harry'

_publ_section_title
;
 Stepped spin crossover in Fe(iii) halogen substituted
 quinolylsalicylaldimine complexes.
;
_journal_issue 46
_journal_name_full 'Dalton transactions (Cambridge, England : 2003)'
_journal_page_first 17509
_journal_page_last 17518
_journal_paper_doi 10.1039/c4dt01701c
_journal_volume 43
_journal_year 2014
_chemical_formula_moiety 'C32 H20 Br2 Fe N4 O2, C N S, C H4 O'
_chemical_formula_sum 'C34 H24 Br2 Fe N5 O3 S'
_chemical_formula_weight 798.31
_chemical_name_systematic
; 
 ? 
;
_space_group_IT_number 2
_symmetry_cell_setting triclinic
_symmetry_space_group_name_Hall '-P 1'
_symmetry_space_group_name_H-M 'P -1'
_atom_sites_solution_hydrogens geom
_atom_sites_solution_primary direct
_atom_sites_solution_secondary difmap
_audit_creation_method SHELXL-97
_cell_angle_alpha 76.095(2)
_cell_angle_beta 79.175(3)
_cell_angle_gamma 77.517(2)
_cell_formula_units_Z 4
_cell_length_a 10.1777(6)
_cell_length_b 12.7832(8)
_cell_length_c 25.5491(18)
_cell_measurement_reflns_used 3543
_cell_measurement_temperature 123(2)
_cell_measurement_theta_max 25.51
_cell_measurement_theta_min 2.69
_cell_volume 3117.8(3)
_computing_cell_refinement 'Bruker Apex2 V2.0'
_computing_data_collection 'Bruker Apex2 V2.0'
_computing_data_reduction 'Bruker Apex2 V2.0'
_computing_molecular_graphics X-SEED
_computing_publication_material 'XCIF V6.12 (BrukerAXS, 2001).'
_computing_structure_refinement 'SHELXL-97 (Sheldrick, 1997)'
_computing_structure_solution 'SHELXS-97 (Sheldrick, 1990)'
_diffrn_ambient_temperature 123(2)
_diffrn_measured_fraction_theta_full 0.967
_diffrn_measured_fraction_theta_max 0.963
_diffrn_measurement_device_type 'APEX X8'
_diffrn_measurement_method 'scans in phi and omega'
_diffrn_radiation_monochromator graphite
_diffrn_radiation_source 'fine-focus sealed tube'
_diffrn_radiation_type MoK\a
_diffrn_radiation_wavelength 0.71073
_diffrn_reflns_av_R_equivalents 0.0350
_diffrn_reflns_av_sigmaI/netI 0.1178
_diffrn_reflns_limit_h_max 8
_diffrn_reflns_limit_h_min -13
_diffrn_reflns_limit_k_max 15
_diffrn_reflns_limit_k_min -16
_diffrn_reflns_limit_l_max 33
_diffrn_reflns_limit_l_min -29
_diffrn_reflns_number 20532
_diffrn_reflns_theta_full 27.50
_diffrn_reflns_theta_max 27.55
_diffrn_reflns_theta_min 0.83
_diffrn_standards_decay_% 0
_diffrn_standards_interval_count 0
_diffrn_standards_interval_time 0
_diffrn_standards_number 0
_exptl_absorpt_coefficient_mu 3.159
_exptl_absorpt_correction_T_max 0.623
_exptl_absorpt_correction_T_min 0.403
_exptl_absorpt_correction_type multi-scan
_exptl_absorpt_process_details SADABS
_exptl_crystal_colour black
_exptl_crystal_density_diffrn 1.701
_exptl_crystal_density_method 'not measured'
_exptl_crystal_description block
_exptl_crystal_F_000 1596
_exptl_crystal_size_max 0.37
_exptl_crystal_size_mid 0.25
_exptl_crystal_size_min 0.15
_refine_diff_density_max 1.591
_refine_diff_density_min -0.920
_refine_diff_density_rms 0.130
_refine_ls_extinction_method none
_refine_ls_goodness_of_fit_ref 1.017
_refine_ls_hydrogen_treatment constr
_refine_ls_matrix_type full
_refine_ls_number_parameters 833
_refine_ls_number_reflns 13875
_refine_ls_number_restraints 0
_refine_ls_restrained_S_all 1.017
_refine_ls_R_factor_all 0.1406
_refine_ls_R_factor_gt 0.0684
_refine_ls_shift/su_max 0.000
_refine_ls_shift/su_mean 0.000
_refine_ls_structure_factor_coef Fsqd
_refine_ls_weighting_details 'calc w=1/[\s^2^(Fo^2^)+(0.0672P)^2^+4.3097P] where P=(Fo^2^+2Fc^2^)/3'
_refine_ls_weighting_scheme calc
_refine_ls_wR_factor_gt 0.1381
_refine_ls_wR_factor_ref 0.1639
_reflns_number_gt 7987
_reflns_number_total 13875
_reflns_threshold_expression >2sigma(I)
_cod_data_source_file c4dt01701c2.cif
_cod_data_source_block wp42lt
_cod_depositor_comments
;
The following automatic conversions were performed:

'_symmetry_cell_setting' value 'Triclinic' changed to 'triclinic'
according to
/usr/data/users/saulius/crontab/automatic-downloads/rss-feeds/RSC/lib/dictionaries/cif_core.dic
dictionary named 'cif_core.dic' version 2.4.2 from 2011-04-26.

Automatic conversion script
Id: cif_fix_values 2827 2014-09-09 07:05:25Z andrius 

 Adding full bibliography for 7032829--7032835.cif.
;
_cod_original_sg_symbol_H-M P-1
_cod_database_code 7032833

loop_
_symmetry_equiv_pos_as_xyz
'x, y, z'
'-x, -y, -z'

loop_
_atom_site_label
_atom_site_type_symbol
_atom_site_fract_x
_atom_site_fract_y
_atom_site_fract_z
_atom_site_U_iso_or_equiv
_atom_site_adp_type
_atom_site_occupancy
_atom_site_symmetry_multiplicity
_atom_site_calc_flag
_atom_site_refinement_flags
Br1 Br 0.89279(7) 0.64081(6) 0.41802(3) 0.03246(18) Uani 1 1 d .
Br2 Br 0.67192(7) 1.07989(6) 0.79860(3) 0.03429(19) Uani 1 1 d .
Br3 Br 0.13708(8) 0.14972(6) 0.31903(3) 0.0430(2) Uani 1 1 d .
Br4 Br 1.03886(7) 0.37006(6) -0.09084(3) 0.0376(2) Uani 1 1 d .
Fe1 Fe 0.36000(8) 0.85575(7) 0.62293(3) 0.0175(2) Uani 1 1 d .
Fe2 Fe 0.49780(9) 0.56595(8) 0.12207(4) 0.0236(2) Uani 1 1 d .
S1 S 0.13804(19) 0.93901(15) 0.81764(7) 0.0348(4) Uani 1 1 d .
S2 S 0.1382(3) 0.6176(2) 0.30104(10) 0.0700(8) Uani 1 1 d .
O1 O 0.5139(4) 0.7467(3) 0.61754(15) 0.0215(9) Uani 1 1 d .
O2 O 0.4569(4) 0.9672(3) 0.62040(15) 0.0205(9) Uani 1 1 d .
O3 O 0.6715(4) 0.4765(3) 0.11015(17) 0.0276(10) Uani 1 1 d .
O4 O 0.3977(4) 0.4514(4) 0.12957(18) 0.0303(11) Uani 1 1 d .
O5 O 0.3288(7) 0.7089(6) 0.4641(3) 0.079(2) Uani 1 1 d .
H5A H 0.2963 0.7006 0.4378 0.095 Uiso 1 1 calc R
O6 O -0.3233(6) 0.8213(5) 0.9548(2) 0.0597(16) Uani 1 1 d .
H6 H -0.2480 0.8230 0.9346 0.072 Uiso 1 1 calc R
N1 N 0.3629(5) 0.9066(4) 0.54472(18) 0.0186(11) Uani 1 1 d .
N2 N 0.1919(5) 0.9660(4) 0.62639(18) 0.0194(11) Uani 1 1 d .
N3 N 0.3456(5) 0.8042(4) 0.70125(18) 0.0161(10) Uani 1 1 d .
N4 N 0.2462(5) 0.7458(4) 0.62819(19) 0.0202(11) Uani 1 1 d .
N5 N 0.4874(5) 0.5328(5) 0.2061(2) 0.0307(13) Uani 1 1 d .
N6 N 0.5886(5) 0.6908(5) 0.1328(3) 0.0386(16) Uani 1 1 d .
N7 N 0.5022(5) 0.6210(4) 0.03898(19) 0.0204(11) Uani 1 1 d .
N8 N 0.3208(5) 0.6877(4) 0.1179(2) 0.0247(12) Uani 1 1 d .
N9 N -0.0839(6) 0.8595(5) 0.8851(3) 0.0480(17) Uani 1 1 d .
N10 N 0.2927(8) 0.6462(6) 0.3736(3) 0.068(2) Uani 1 1 d .
C1 C 0.5937(6) 0.7290(5) 0.5725(2) 0.0221(14) Uani 1 1 d .
C2 C 0.7027(6) 0.6393(5) 0.5767(3) 0.0267(15) Uani 1 1 d .
H2 H 0.7162 0.5957 0.6117 0.032 Uiso 1 1 calc R
C3 C 0.7896(6) 0.6133(5) 0.5320(3) 0.0278(15) Uani 1 1 d .
H3 H 0.8618 0.5523 0.5362 0.033 Uiso 1 1 calc R
C4 C 0.7720(6) 0.6765(5) 0.4805(2) 0.0234(14) Uani 1 1 d .
C5 C 0.6678(6) 0.7631(5) 0.4735(2) 0.0249(14) Uani 1 1 d .
H5 H 0.6569 0.8049 0.4379 0.030 Uiso 1 1 calc R
C6 C 0.5748(6) 0.7913(5) 0.5193(2) 0.0195(13) Uani 1 1 d .
C7 C 0.4620(6) 0.8762(5) 0.5084(2) 0.0211(14) Uani 1 1 d .
H7 H 0.4589 0.9139 0.4717 0.025 Uiso 1 1 calc R
C8 C 0.2483(6) 0.9874(5) 0.5305(2) 0.0203(13) Uani 1 1 d .
C9 C 0.2176(7) 1.0353(5) 0.4786(2) 0.0251(14) Uani 1 1 d .
H9 H 0.2747 1.0140 0.4476 0.030 Uiso 1 1 calc R
C10 C 0.1004(7) 1.1161(5) 0.4727(3) 0.0296(16) Uani 1 1 d .
H10 H 0.0808 1.1504 0.4370 0.036 Uiso 1 1 calc R
C11 C 0.0135(7) 1.1474(5) 0.5160(2) 0.0266(15) Uani 1 1 d .
H11 H -0.0639 1.2031 0.5099 0.032 Uiso 1 1 calc R
C12 C 0.0376(7) 1.0972(5) 0.5704(2) 0.0239(14) Uani 1 1 d .
C13 C -0.0400(6) 1.1261(5) 0.6166(3) 0.0264(15) Uani 1 1 d .
H13 H -0.1200 1.1803 0.6137 0.032 Uiso 1 1 calc R
C14 C -0.0030(6) 1.0774(5) 0.6667(3) 0.0280(15) Uani 1 1 d .
H14 H -0.0557 1.0981 0.6987 0.034 Uiso 1 1 calc R
C15 C 0.1149(6) 0.9959(5) 0.6701(2) 0.0239(14) Uani 1 1 d .
H15 H 0.1401 0.9613 0.7050 0.029 Uiso 1 1 calc R
C16 C 0.1575(6) 1.0182(5) 0.5758(2) 0.0192(13) Uani 1 1 d .
C17 C 0.4942(6) 0.9904(5) 0.6610(2) 0.0184(13) Uani 1 1 d .
C18 C 0.5581(6) 1.0814(5) 0.6516(2) 0.0246(14) Uani 1 1 d .
H18 H 0.5672 1.1254 0.6158 0.030 Uiso 1 1 calc R
C19 C 0.6082(6) 1.1102(5) 0.6915(3) 0.0238(14) Uani 1 1 d .
H19 H 0.6517 1.1720 0.6835 0.029 Uiso 1 1 calc R
C20 C 0.5930(6) 1.0454(5) 0.7444(3) 0.0252(14) Uani 1 1 d .
C21 C 0.5260(6) 0.9584(5) 0.7572(2) 0.0213(13) Uani 1 1 d .
H21 H 0.5142 0.9178 0.7936 0.026 Uiso 1 1 calc R
C22 C 0.4747(6) 0.9296(5) 0.7161(2) 0.0183(13) Uani 1 1 d .
C23 C 0.4035(6) 0.8396(5) 0.7323(2) 0.0212(14) Uani 1 1 d .
H23 H 0.3984 0.8027 0.7695 0.025 Uiso 1 1 calc R
C24 C 0.2646(6) 0.7206(5) 0.7214(2) 0.0182(13) Uani 1 1 d .
C25 C 0.2339(6) 0.6704(5) 0.7749(2) 0.0225(14) Uani 1 1 d .
H25 H 0.2687 0.6891 0.8028 0.027 Uiso 1 1 calc R
C26 C 0.1498(6) 0.5906(5) 0.7880(2) 0.0258(15) Uani 1 1 d .
H26 H 0.1297 0.5557 0.8251 0.031 Uiso 1 1 calc R
C27 C 0.0960(6) 0.5612(5) 0.7495(3) 0.0263(15) Uani 1 1 d .
H27 H 0.0386 0.5080 0.7596 0.032 Uiso 1 1 calc R
C28 C 0.1282(6) 0.6123(5) 0.6940(3) 0.0227(14) Uani 1 1 d .
C29 C 0.0818(7) 0.5881(5) 0.6505(3) 0.0297(15) Uani 1 1 d .
H29 H 0.0236 0.5359 0.6574 0.036 Uiso 1 1 calc R
C30 C 0.1206(7) 0.6397(5) 0.5984(3) 0.0327(16) Uani 1 1 d .
H30 H 0.0925 0.6216 0.5688 0.039 Uiso 1 1 calc R
C31 C 0.2022(7) 0.7197(5) 0.5888(3) 0.0294(15) Uani 1 1 d .
H31 H 0.2265 0.7565 0.5524 0.035 Uiso 1 1 calc R
C32 C 0.2124(6) 0.6922(5) 0.6809(2) 0.0189(13) Uani 1 1 d .
C33 C 0.3432(7) 0.3889(5) 0.1720(3) 0.0287(15) Uani 1 1 d .
C34 C 0.2684(7) 0.3106(5) 0.1643(3) 0.0306(16) Uani 1 1 d .
H34 H 0.2616 0.3058 0.1284 0.037 Uiso 1 1 calc R
C35 C 0.2077(7) 0.2436(6) 0.2077(3) 0.0338(17) Uani 1 1 d .
H35 H 0.1586 0.1933 0.2016 0.041 Uiso 1 1 calc R
C36 C 0.2168(7) 0.2484(5) 0.2601(3) 0.0298(16) Uani 1 1 d .
C37 C 0.2874(7) 0.3179(6) 0.2697(3) 0.0354(17) Uani 1 1 d .
H37 H 0.2943 0.3186 0.3062 0.042 Uiso 1 1 calc R
C38 C 0.3514(7) 0.3897(5) 0.2263(3) 0.0284(15) Uani 1 1 d .
C39 C 0.4236(7) 0.4621(6) 0.2399(3) 0.0328(17) Uani 1 1 d .
H39 H 0.4243 0.4573 0.2775 0.039 Uiso 1 1 calc R
C40 C 0.5576(7) 0.5992(6) 0.2257(3) 0.040(2) Uani 1 1 d .
C41 C 0.5756(8) 0.5866(8) 0.2788(4) 0.060(3) Uani 1 1 d .
H41 H 0.5412 0.5307 0.3064 0.073 Uiso 1 1 calc R
C42 C 0.6473(9) 0.6596(11) 0.2918(5) 0.083(4) Uani 1 1 d .
H42 H 0.6595 0.6518 0.3286 0.100 Uiso 1 1 calc R
C43 C 0.6975(9) 0.7381(10) 0.2540(6) 0.086(4) Uani 1 1 d .
H43 H 0.7476 0.7830 0.2640 0.103 Uiso 1 1 calc R
C44 C 0.6767(8) 0.7557(8) 0.1982(5) 0.065(3) Uani 1 1 d .
C45 C 0.7179(9) 0.8379(9) 0.1572(6) 0.081(4) Uani 1 1 d .
H45 H 0.7633 0.8887 0.1651 0.097 Uiso 1 1 calc R
C46 C 0.6950(8) 0.8476(7) 0.1063(6) 0.075(4) Uani 1 1 d .
H46 H 0.7215 0.9063 0.0784 0.090 Uiso 1 1 calc R
C47 C 0.6310(7) 0.7701(6) 0.0940(4) 0.053(2) Uani 1 1 d .
H47 H 0.6186 0.7752 0.0575 0.063 Uiso 1 1 calc R
C48 C 0.6077(7) 0.6826(6) 0.1847(4) 0.044(2) Uani 1 1 d .
C49 C 0.7484(6) 0.4548(5) 0.0653(2) 0.0217(14) Uani 1 1 d .
C50 C 0.8703(7) 0.3795(5) 0.0690(3) 0.0297(16) Uani 1 1 d .
H50 H 0.8943 0.3446 0.1040 0.036 Uiso 1 1 calc R
C51 C 0.9568(6) 0.3544(5) 0.0234(3) 0.0287(15) Uani 1 1 d .
H51 H 1.0388 0.3028 0.0271 0.034 Uiso 1 1 calc R
C52 C 0.9223(6) 0.4057(5) -0.0283(3) 0.0255(14) Uani 1 1 d .
C53 C 0.8061(6) 0.4792(5) -0.0334(2) 0.0247(14) Uani 1 1 d .
H53 H 0.7836 0.5130 -0.0687 0.030 Uiso 1 1 calc R
C54 C 0.7168(6) 0.5069(5) 0.0127(2) 0.0209(14) Uani 1 1 d .
C55 C 0.5972(6) 0.5855(5) 0.0026(2) 0.0243(14) Uani 1 1 d .
H55 H 0.5859 0.6150 -0.0345 0.029 Uiso 1 1 calc R
C56 C 0.3919(6) 0.7049(5) 0.0226(3) 0.0240(14) Uani 1 1 d .
C57 C 0.3673(7) 0.7530(5) -0.0303(3) 0.0298(16) Uani 1 1 d .
H57 H 0.4274 0.7288 -0.0600 0.036 Uiso 1 1 calc R
C58 C 0.2563(7) 0.8358(6) -0.0405(3) 0.0407(19) Uani 1 1 d .
H58 H 0.2406 0.8663 -0.0770 0.049 Uiso 1 1 calc R
C59 C 0.1697(8) 0.8740(6) 0.0008(3) 0.0389(18) Uani 1 1 d .
H59 H 0.0969 0.9331 -0.0073 0.047 Uiso 1 1 calc R
C60 C 0.1867(7) 0.8267(5) 0.0558(3) 0.0319(16) Uani 1 1 d .
C61 C 0.1029(7) 0.8588(6) 0.1005(3) 0.0365(18) Uani 1 1 d .
H61 H 0.0303 0.9193 0.0953 0.044 Uiso 1 1 calc R
C62 C 0.1232(7) 0.8045(6) 0.1522(3) 0.0338(17) Uani 1 1 d .
H62 H 0.0632 0.8246 0.1829 0.041 Uiso 1 1 calc R
C63 C 0.2365(6) 0.7171(6) 0.1591(3) 0.0314(16) Uani 1 1 d .
H63 H 0.2509 0.6790 0.1950 0.038 Uiso 1 1 calc R
C64 C 0.2989(6) 0.7400(5) 0.0661(3) 0.0217(14) Uani 1 1 d .
C65 C 0.4047(13) 0.6139(11) 0.4856(5) 0.110(4) Uani 1 1 d .
H65A H 0.4880 0.5985 0.4602 0.164 Uiso 1 1 calc R
H65B H 0.3530 0.5545 0.4921 0.164 Uiso 1 1 calc R
H65C H 0.4285 0.6195 0.5201 0.164 Uiso 1 1 calc R
C66 C -0.4009(10) 0.9221(8) 0.9471(5) 0.089(4) Uani 1 1 d .
H66A H -0.4669 0.9295 0.9798 0.133 Uiso 1 1 calc R
H66B H -0.4493 0.9324 0.9159 0.133 Uiso 1 1 calc R
H66C H -0.3429 0.9774 0.9398 0.133 Uiso 1 1 calc R
C67 C 0.0088(7) 0.8928(5) 0.8564(3) 0.0302(16) Uani 1 1 d .
C68 C 0.2273(8) 0.6328(6) 0.3418(3) 0.041(2) Uani 1 1 d .

loop_
_atom_site_aniso_label
_atom_site_aniso_U_11
_atom_site_aniso_U_22
_atom_site_aniso_U_33
_atom_site_aniso_U_23
_atom_site_aniso_U_13
_atom_site_aniso_U_12
Br1 0.0349(4) 0.0329(4) 0.0287(4) -0.0166(3) 0.0094(3) -0.0049(3)
Br2 0.0369(4) 0.0407(4) 0.0325(4) -0.0149(3) -0.0100(3) -0.0100(3)
Br3 0.0469(5) 0.0310(4) 0.0405(4) -0.0022(3) 0.0000(4) 0.0045(3)
Br4 0.0347(4) 0.0356(4) 0.0439(4) -0.0184(3) 0.0095(3) -0.0105(3)
Fe1 0.0207(5) 0.0177(4) 0.0122(4) -0.0024(3) -0.0007(3) -0.0017(4)
Fe2 0.0194(5) 0.0294(5) 0.0229(5) -0.0106(4) -0.0003(4) -0.0028(4)
S1 0.0426(11) 0.0311(10) 0.0302(9) -0.0120(8) 0.0011(8) -0.0050(8)
S2 0.0921(19) 0.0752(17) 0.0505(14) -0.0320(13) 0.0333(13) -0.0482(15)
O1 0.024(2) 0.023(2) 0.014(2) -0.0024(18) -0.0020(18) 0.0020(18)
O2 0.023(2) 0.023(2) 0.015(2) -0.0031(18) 0.0007(18) -0.0075(18)
O3 0.024(2) 0.026(2) 0.026(2) 0.003(2) -0.004(2) 0.0020(19)
O4 0.029(3) 0.041(3) 0.027(2) -0.016(2) -0.006(2) -0.008(2)
O5 0.079(5) 0.080(5) 0.068(5) -0.005(4) -0.019(4) 0.006(4)
O6 0.054(4) 0.044(4) 0.065(4) 0.002(3) 0.014(3) -0.009(3)
N1 0.021(3) 0.019(3) 0.014(2) -0.001(2) -0.004(2) -0.002(2)
N2 0.028(3) 0.015(3) 0.013(2) 0.001(2) -0.004(2) -0.001(2)
N3 0.023(3) 0.011(2) 0.011(2) 0.0004(19) 0.001(2) -0.002(2)
N4 0.025(3) 0.017(3) 0.018(3) -0.001(2) -0.003(2) -0.005(2)
N5 0.019(3) 0.036(3) 0.044(4) -0.028(3) -0.011(3) 0.008(3)
N6 0.019(3) 0.030(3) 0.070(5) -0.025(3) 0.001(3) -0.004(3)
N7 0.026(3) 0.015(3) 0.019(3) 0.001(2) -0.006(2) -0.004(2)
N8 0.023(3) 0.023(3) 0.032(3) -0.013(2) -0.005(2) -0.004(2)
N9 0.038(4) 0.047(4) 0.046(4) 0.006(3) -0.001(3) -0.003(3)
N10 0.072(6) 0.042(5) 0.074(6) -0.004(4) 0.008(5) -0.001(4)
C1 0.020(3) 0.023(3) 0.023(3) -0.002(3) -0.003(3) -0.005(3)
C2 0.030(4) 0.026(4) 0.020(3) 0.001(3) -0.007(3) 0.002(3)
C3 0.024(4) 0.021(3) 0.032(4) -0.007(3) -0.001(3) 0.009(3)
C4 0.021(3) 0.025(3) 0.024(3) -0.012(3) 0.008(3) -0.004(3)
C5 0.030(4) 0.028(4) 0.017(3) -0.007(3) -0.003(3) -0.004(3)
C6 0.020(3) 0.021(3) 0.014(3) 0.000(2) 0.002(2) -0.003(3)
C7 0.030(4) 0.023(3) 0.012(3) -0.005(3) -0.001(3) -0.008(3)
C8 0.024(3) 0.012(3) 0.025(3) -0.005(2) -0.003(3) -0.002(3)
C9 0.035(4) 0.025(4) 0.015(3) -0.003(3) -0.008(3) -0.003(3)
C10 0.034(4) 0.030(4) 0.022(3) 0.005(3) -0.014(3) -0.002(3)
C11 0.030(4) 0.019(3) 0.025(3) 0.000(3) -0.005(3) 0.002(3)
C12 0.041(4) 0.012(3) 0.020(3) -0.002(3) -0.011(3) -0.004(3)
C13 0.025(4) 0.015(3) 0.034(4) -0.001(3) -0.006(3) 0.004(3)
C14 0.030(4) 0.025(4) 0.023(3) -0.007(3) 0.005(3) 0.001(3)
C15 0.033(4) 0.019(3) 0.016(3) -0.003(3) 0.000(3) -0.001(3)
C16 0.024(3) 0.017(3) 0.020(3) -0.005(2) -0.004(3) -0.007(3)
C17 0.015(3) 0.018(3) 0.017(3) -0.004(2) 0.003(2) 0.004(2)
C18 0.027(4) 0.023(3) 0.020(3) -0.002(3) -0.002(3) 0.001(3)
C19 0.022(3) 0.018(3) 0.030(4) -0.004(3) -0.002(3) -0.003(3)
C20 0.018(3) 0.029(4) 0.030(4) -0.014(3) -0.006(3) 0.005(3)
C21 0.029(4) 0.018(3) 0.015(3) -0.004(2) -0.003(3) -0.001(3)
C22 0.016(3) 0.019(3) 0.018(3) -0.004(2) 0.000(2) -0.001(3)
C23 0.026(3) 0.018(3) 0.012(3) 0.002(2) 0.001(3) 0.004(3)
C24 0.015(3) 0.015(3) 0.022(3) -0.003(2) 0.001(2) -0.001(2)
C25 0.026(3) 0.020(3) 0.021(3) -0.005(3) -0.003(3) -0.002(3)
C26 0.035(4) 0.024(3) 0.014(3) 0.003(3) 0.001(3) -0.005(3)
C27 0.027(4) 0.017(3) 0.031(4) -0.003(3) -0.003(3) 0.001(3)
C28 0.026(3) 0.013(3) 0.030(4) -0.005(3) -0.005(3) -0.003(3)
C29 0.034(4) 0.026(4) 0.031(4) -0.004(3) -0.011(3) -0.007(3)
C30 0.051(5) 0.028(4) 0.025(4) -0.005(3) -0.012(3) -0.013(3)
C31 0.036(4) 0.026(4) 0.025(3) 0.001(3) -0.008(3) -0.007(3)
C32 0.019(3) 0.014(3) 0.022(3) -0.005(2) -0.001(3) 0.001(2)
C33 0.028(4) 0.028(4) 0.032(4) -0.013(3) -0.010(3) 0.006(3)
C34 0.037(4) 0.030(4) 0.027(4) -0.013(3) -0.008(3) 0.001(3)
C35 0.031(4) 0.027(4) 0.045(4) -0.010(3) -0.014(3) 0.001(3)
C36 0.032(4) 0.021(4) 0.032(4) -0.007(3) -0.002(3) 0.006(3)
C37 0.041(4) 0.032(4) 0.030(4) -0.012(3) -0.014(3) 0.013(3)
C38 0.026(4) 0.031(4) 0.027(4) -0.015(3) -0.007(3) 0.008(3)
C39 0.034(4) 0.038(4) 0.028(4) -0.022(3) -0.012(3) 0.012(3)
C40 0.016(3) 0.050(5) 0.068(5) -0.049(4) -0.017(4) 0.014(3)
C41 0.033(4) 0.082(7) 0.087(7) -0.069(6) -0.023(4) 0.017(4)
C42 0.038(6) 0.121(10) 0.122(10) -0.111(9) -0.030(6) 0.032(6)
C43 0.028(5) 0.101(9) 0.165(13) -0.113(10) -0.020(7) 0.008(6)
C44 0.021(4) 0.060(6) 0.135(10) -0.074(7) -0.005(5) 0.002(4)
C45 0.035(5) 0.069(7) 0.166(12) -0.077(9) -0.009(7) -0.014(5)
C46 0.024(5) 0.028(5) 0.171(12) -0.028(6) -0.001(6) -0.006(4)
C47 0.025(4) 0.026(4) 0.107(7) -0.020(5) -0.001(4) -0.005(3)
C48 0.018(4) 0.041(5) 0.083(6) -0.042(5) -0.004(4) 0.003(3)
C49 0.021(3) 0.018(3) 0.026(3) -0.005(3) -0.006(3) -0.002(3)
C50 0.032(4) 0.025(4) 0.031(4) -0.001(3) -0.011(3) -0.004(3)
C51 0.015(3) 0.026(4) 0.047(4) -0.012(3) -0.003(3) -0.003(3)
C52 0.024(4) 0.024(3) 0.032(4) -0.012(3) -0.002(3) -0.005(3)
C53 0.028(4) 0.028(4) 0.019(3) -0.004(3) -0.001(3) -0.011(3)
C54 0.022(3) 0.014(3) 0.026(3) 0.004(3) -0.007(3) -0.008(3)
C55 0.034(4) 0.022(3) 0.017(3) -0.001(3) -0.007(3) -0.006(3)
C56 0.024(3) 0.017(3) 0.028(3) 0.005(3) -0.007(3) -0.007(3)
C57 0.027(4) 0.035(4) 0.024(4) -0.003(3) 0.000(3) -0.006(3)
C58 0.038(4) 0.030(4) 0.053(5) 0.001(4) -0.026(4) 0.004(3)
C59 0.041(5) 0.023(4) 0.054(5) -0.014(4) -0.024(4) 0.011(3)
C60 0.032(4) 0.019(3) 0.050(5) -0.013(3) -0.014(3) -0.003(3)
C61 0.027(4) 0.031(4) 0.062(5) -0.028(4) -0.013(4) 0.001(3)
C62 0.029(4) 0.035(4) 0.046(5) -0.034(4) 0.000(3) 0.001(3)
C63 0.026(4) 0.040(4) 0.032(4) -0.022(3) 0.006(3) -0.007(3)
C64 0.018(3) 0.020(3) 0.029(3) -0.006(3) -0.003(3) -0.006(3)
C65 0.120(11) 0.106(11) 0.118(11) -0.034(9) -0.026(9) -0.034(9)
C66 0.076(7) 0.052(6) 0.119(9) -0.010(6) 0.037(7) -0.021(6)
C67 0.037(4) 0.023(4) 0.026(4) -0.003(3) -0.011(3) 0.006(3)
C68 0.043(5) 0.025(4) 0.045(5) -0.010(4) 0.028(4) -0.012(4)

loop_
_atom_type_symbol
_atom_type_description
_atom_type_scat_dispersion_real
_atom_type_scat_dispersion_imag
_atom_type_scat_source
C C 0.0033 0.0016 'International Tables Vol C Tables 4.2.6.8 and 6.1.1.4'
H H 0.0000 0.0000 'International Tables Vol C Tables 4.2.6.8 and 6.1.1.4'
N N 0.0061 0.0033 'International Tables Vol C Tables 4.2.6.8 and 6.1.1.4'
O O 0.0106 0.0060 'International Tables Vol C Tables 4.2.6.8 and 6.1.1.4'
S S 0.1246 0.1234 'International Tables Vol C Tables 4.2.6.8 and 6.1.1.4'
Fe Fe 0.3463 0.8444 'International Tables Vol C Tables 4.2.6.8 and 6.1.1.4'
Br Br -0.2901 2.4595 'International Tables Vol C Tables 4.2.6.8 and 6.1.1.4'

loop_
_geom_angle_atom_site_label_1
_geom_angle_atom_site_label_2
_geom_angle_atom_site_label_3
_geom_angle
O1 Fe1 O2 95.15(18)
O1 Fe1 N3 87.16(18)
O2 Fe1 N3 95.21(18)
O1 Fe1 N1 94.97(18)
O2 Fe1 N1 87.39(19)
N3 Fe1 N1 176.5(2)
O1 Fe1 N2 176.5(2)
O2 Fe1 N2 87.96(19)
N3 Fe1 N2 94.27(19)
N1 Fe1 N2 83.4(2)
O1 Fe1 N4 88.90(19)
O2 Fe1 N4 175.65(19)
N3 Fe1 N4 83.4(2)
N1 Fe1 N4 93.8(2)
N2 Fe1 N4 88.0(2)
O3 Fe2 O4 95.02(19)
O3 Fe2 N7 89.96(19)
O4 Fe2 N7 96.76(19)
O3 Fe2 N5 94.84(19)
O4 Fe2 N5 88.9(2)
N7 Fe2 N5 172.3(2)
O3 Fe2 N6 90.7(2)
O4 Fe2 N6 166.7(2)
N7 Fe2 N6 95.3(2)
N5 Fe2 N6 78.6(2)
O3 Fe2 N8 166.75(19)
O4 Fe2 N8 92.44(19)
N7 Fe2 N8 78.3(2)
N5 Fe2 N8 96.3(2)
N6 Fe2 N8 84.4(2)
C1 O1 Fe1 126.4(4)
C17 O2 Fe1 126.7(4)
C49 O3 Fe2 131.7(4)
C33 O4 Fe2 131.9(4)
C65 O5 H5A 109.5
C66 O6 H6 109.5
C7 N1 C8 122.2(5)
C7 N1 Fe1 124.5(4)
C8 N1 Fe1 113.2(4)
C15 N2 C16 118.8(5)
C15 N2 Fe1 128.2(4)
C16 N2 Fe1 112.9(4)
C23 N3 C24 122.7(5)
C23 N3 Fe1 124.2(4)
C24 N3 Fe1 113.1(4)
C31 N4 C32 119.0(5)
C31 N4 Fe1 128.4(4)
C32 N4 Fe1 112.6(4)
C39 N5 C40 120.2(6)
C39 N5 Fe2 125.6(5)
C40 N5 Fe2 114.1(5)
C47 N6 C48 119.7(7)
C47 N6 Fe2 126.0(6)
C48 N6 Fe2 114.2(5)
C55 N7 C56 119.9(5)
C55 N7 Fe2 124.6(4)
C56 N7 Fe2 115.4(4)
C63 N8 C64 119.5(6)
C63 N8 Fe2 126.3(5)
C64 N8 Fe2 114.2(4)
O1 C1 C2 117.9(5)
O1 C1 C6 124.6(5)
C2 C1 C6 117.5(6)
C3 C2 C1 122.0(6)
C3 C2 H2 119.0
C1 C2 H2 119.0
C2 C3 C4 119.9(6)
C2 C3 H3 120.0
C4 C3 H3 120.0
C5 C4 C3 120.9(6)
C5 C4 Br1 118.9(5)
C3 C4 Br1 120.1(5)
C4 C5 C6 120.4(6)
C4 C5 H5 119.8
C6 C5 H5 119.8
C7 C6 C1 123.5(5)
C7 C6 C5 117.1(5)
C1 C6 C5 119.2(5)
N1 C7 C6 125.2(5)
N1 C7 H7 117.4
C6 C7 H7 117.4
C9 C8 C16 118.9(6)
C9 C8 N1 127.0(6)
C16 C8 N1 114.1(5)
C8 C9 C10 118.7(6)
C8 C9 H9 120.7
C10 C9 H9 120.7
C11 C10 C9 122.8(6)
C11 C10 H10 118.6
C9 C10 H10 118.6
C10 C11 C12 120.7(6)
C10 C11 H11 119.7
C12 C11 H11 119.7
C13 C12 C16 118.7(5)
C13 C12 C11 125.2(6)
C16 C12 C11 116.0(6)
C14 C13 C12 120.4(6)
C14 C13 H13 119.8
C12 C13 H13 119.8
C13 C14 C15 118.8(6)
C13 C14 H14 120.6
C15 C14 H14 120.6
N2 C15 C14 122.3(6)
N2 C15 H15 118.8
C14 C15 H15 118.8
N2 C16 C12 120.8(5)
N2 C16 C8 116.2(5)
C12 C16 C8 123.0(5)
O2 C17 C18 118.5(5)
O2 C17 C22 124.6(5)
C18 C17 C22 116.9(5)
C19 C18 C17 123.3(6)
C19 C18 H18 118.4
C17 C18 H18 118.4
C18 C19 C20 118.1(6)
C18 C19 H19 121.0
C20 C19 H19 121.0
C21 C20 C19 121.9(6)
C21 C20 Br2 120.1(5)
C19 C20 Br2 118.0(5)
C20 C21 C22 119.7(5)
C20 C21 H21 120.1
C22 C21 H21 120.1
C21 C22 C23 116.9(5)
C21 C22 C17 120.1(5)
C23 C22 C17 123.0(5)
N3 C23 C22 125.9(5)
N3 C23 H23 117.1
C22 C23 H23 117.1
C25 C24 C32 119.7(5)
C25 C24 N3 126.4(5)
C32 C24 N3 113.9(5)
C24 C25 C26 119.1(6)
C24 C25 H25 120.5
C26 C25 H25 120.5
C27 C26 C25 122.8(6)
C27 C26 H26 118.6
C25 C26 H26 118.6
C26 C27 C28 118.4(6)
C26 C27 H27 120.8
C28 C27 H27 120.8
C29 C28 C32 117.2(6)
C29 C28 C27 124.0(6)
C32 C28 C27 118.7(6)
C30 C29 C28 119.8(6)
C30 C29 H29 120.1
C28 C29 H29 120.1
C29 C30 C31 119.6(6)
C29 C30 H30 120.2
C31 C30 H30 120.2
N4 C31 C30 122.5(6)
N4 C31 H31 118.7
C30 C31 H31 118.7
N4 C32 C24 117.0(5)
N4 C32 C28 121.8(5)
C24 C32 C28 121.2(5)
O4 C33 C38 124.9(6)
O4 C33 C34 118.9(6)
C38 C33 C34 116.2(6)
C35 C34 C33 121.2(6)
C35 C34 H34 119.4
C33 C34 H34 119.4
C34 C35 C36 120.5(7)
C34 C35 H35 119.7
C36 C35 H35 119.7
C37 C36 C35 120.9(7)
C37 C36 Br3 119.9(5)
C35 C36 Br3 119.1(5)
C36 C37 C38 120.9(6)
C36 C37 H37 119.6
C38 C37 H37 119.6
C33 C38 C37 120.3(6)
C33 C38 C39 122.1(7)
C37 C38 C39 117.6(6)
N5 C39 C38 126.4(6)
N5 C39 H39 116.8
C38 C39 H39 116.8
C41 C40 C48 120.9(7)
C41 C40 N5 125.3(8)
C48 C40 N5 113.9(7)
C40 C41 C42 118.5(11)
C40 C41 H41 120.7
C42 C41 H41 120.7
C43 C42 C41 122.0(11)
C43 C42 H42 119.0
C41 C42 H42 119.0
C42 C43 C44 120.9(10)
C42 C43 H43 119.6
C44 C43 H43 119.6
C45 C44 C48 117.7(10)
C45 C44 C43 124.9(10)
C48 C44 C43 117.4(11)
C46 C45 C44 120.8(9)
C46 C45 H45 119.6
C44 C45 H45 119.6
C45 C46 C47 119.8(10)
C45 C46 H46 120.1
C47 C46 H46 120.1
N6 C47 C46 120.7(10)
N6 C47 H47 119.7
C46 C47 H47 119.7
N6 C48 C40 118.5(6)
N6 C48 C44 121.2(9)
C40 C48 C44 120.2(9)
O3 C49 C50 119.3(6)
O3 C49 C54 123.1(5)
C50 C49 C54 117.6(6)
C51 C50 C49 122.1(6)
C51 C50 H50 118.9
C49 C50 H50 118.9
C50 C51 C52 119.3(6)
C50 C51 H51 120.4
C52 C51 H51 120.4
C53 C52 C51 120.2(6)
C53 C52 Br4 120.3(5)
C51 C52 Br4 119.5(5)
C52 C53 C54 121.5(6)
C52 C53 H53 119.3
C54 C53 H53 119.3
C49 C54 C53 119.4(6)
C49 C54 C55 123.9(6)
C53 C54 C55 116.7(5)
N7 C55 C54 126.4(6)
N7 C55 H55 116.8
C54 C55 H55 116.8
C57 C56 C64 118.4(6)
C57 C56 N7 127.2(6)
C64 C56 N7 114.4(5)
C58 C57 C56 121.0(7)
C58 C57 H57 119.5
C56 C57 H57 119.5
C59 C58 C57 121.3(7)
C59 C58 H58 119.4
C57 C58 H58 119.4
C58 C59 C60 120.7(6)
C58 C59 H59 119.7
C60 C59 H59 119.7
C61 C60 C59 125.0(7)
C61 C60 C64 117.1(7)
C59 C60 C64 117.9(6)
C62 C61 C60 120.8(7)
C62 C61 H61 119.6
C60 C61 H61 119.6
C61 C62 C63 118.6(6)
C61 C62 H62 120.7
C63 C62 H62 120.7
N8 C63 C62 122.1(7)
N8 C63 H63 118.9
C62 C63 H63 118.9
N8 C64 C56 117.6(5)
N8 C64 C60 121.7(6)
C56 C64 C60 120.6(6)
O5 C65 H65A 109.5
O5 C65 H65B 109.5
H65A C65 H65B 109.5
O5 C65 H65C 109.5
H65A C65 H65C 109.5
H65B C65 H65C 109.5
O6 C66 H66A 109.5
O6 C66 H66B 109.5
H66A C66 H66B 109.5
O6 C66 H66C 109.5
H66A C66 H66C 109.5
H66B C66 H66C 109.5
N9 C67 S1 178.9(7)
N10 C68 S2 178.3(8)

loop_
_geom_bond_atom_site_label_1
_geom_bond_atom_site_label_2
_geom_bond_distance
Br1 C4 1.906(6)
Br2 C20 1.902(6)
Br3 C36 1.894(7)
Br4 C52 1.891(6)
Fe1 O1 1.866(4)
Fe1 O2 1.882(4)
Fe1 N3 1.939(4)
Fe1 N1 1.944(5)
Fe1 N2 1.970(5)
Fe1 N4 1.973(5)
Fe2 O3 1.902(4)
Fe2 O4 1.912(4)
Fe2 N7 2.065(5)
Fe2 N5 2.072(6)
Fe2 N6 2.102(6)
Fe2 N8 2.112(5)
S1 C67 1.620(8)
S2 C68 1.573(10)
O1 C1 1.316(7)
O2 C17 1.286(7)
O3 C49 1.313(7)
O4 C33 1.292(8)
O5 C65 1.345(13)
O5 H5A 0.8400
O6 C66 1.348(10)
O6 H6 0.8400
N1 C7 1.296(7)
N1 C8 1.421(7)
N2 C15 1.324(7)
N2 C16 1.377(7)
N3 C23 1.284(7)
N3 C24 1.429(7)
N4 C31 1.311(8)
N4 C32 1.374(7)
N5 C39 1.285(9)
N5 C40 1.443(8)
N6 C47 1.320(10)
N6 C48 1.352(10)
N7 C55 1.297(7)
N7 C56 1.423(7)
N8 C63 1.302(8)
N8 C64 1.369(8)
N9 C67 1.173(8)
N10 C68 1.206(11)
C1 C2 1.412(8)
C1 C6 1.426(8)
C2 C3 1.369(8)
C2 H2 0.9500
C3 C4 1.391(9)
C3 H3 0.9500
C4 C5 1.361(8)
C5 C6 1.426(8)
C5 H5 0.9500
C6 C7 1.417(8)
C7 H7 0.9500
C8 C9 1.382(8)
C8 C16 1.416(8)
C9 C10 1.405(9)
C9 H9 0.9500
C10 C11 1.363(9)
C10 H10 0.9500
C11 C12 1.426(8)
C11 H11 0.9500
C12 C13 1.374(9)
C12 C16 1.411(8)
C13 C14 1.365(9)
C13 H13 0.9500
C14 C15 1.410(8)
C14 H14 0.9500
C15 H15 0.9500
C17 C18 1.403(8)
C17 C22 1.436(8)
C18 C19 1.375(8)
C18 H18 0.9500
C19 C20 1.406(9)
C19 H19 0.9500
C20 C21 1.370(9)
C21 C22 1.409(8)
C21 H21 0.9500
C22 C23 1.429(8)
C23 H23 0.9500
C24 C25 1.372(8)
C24 C32 1.399(8)
C25 C26 1.411(8)
C25 H25 0.9500
C26 C27 1.370(9)
C26 H26 0.9500
C27 C28 1.420(8)
C27 H27 0.9500
C28 C29 1.407(9)
C28 C32 1.412(8)
C29 C30 1.361(9)
C29 H29 0.9500
C30 C31 1.402(9)
C30 H30 0.9500
C31 H31 0.9500
C33 C38 1.409(9)
C33 C34 1.449(9)
C34 C35 1.363(9)
C34 H34 0.9500
C35 C36 1.377(9)
C35 H35 0.9500
C36 C37 1.347(10)
C37 C38 1.412(10)
C37 H37 0.9500
C38 C39 1.436(10)
C39 H39 0.9500
C40 C41 1.369(11)
C40 C48 1.412(11)
C41 C42 1.432(13)
C41 H41 0.9500
C42 C43 1.330(16)
C42 H42 0.9500
C43 C44 1.439(16)
C43 H43 0.9500
C44 C45 1.368(15)
C44 C48 1.418(11)
C45 C46 1.337(15)
C45 H45 0.9500
C46 C47 1.417(12)
C46 H46 0.9500
C47 H47 0.9500
C49 C50 1.399(9)
C49 C54 1.412(8)
C50 C51 1.382(9)
C50 H50 0.9500
C51 C52 1.399(9)
C51 H51 0.9500
C52 C53 1.347(9)
C53 C54 1.413(8)
C53 H53 0.9500
C54 C55 1.422(8)
C55 H55 0.9500
C56 C57 1.389(8)
C56 C64 1.412(9)
C57 C58 1.388(9)
C57 H57 0.9500
C58 C59 1.356(10)
C58 H58 0.9500
C59 C60 1.416(10)
C59 H59 0.9500
C60 C61 1.383(10)
C60 C64 1.424(9)
C61 C62 1.366(10)
C61 H61 0.9500
C62 C63 1.426(9)
C62 H62 0.9500
C63 H63 0.9500
C65 H65A 0.9800
C65 H65B 0.9800
C65 H65C 0.9800
C66 H66A 0.9800
C66 H66B 0.9800
C66 H66C 0.9800
